data_9001623
loop_
_publ_author_name
'Graeser, S.'
'Schwander, H.'
'Demartin, F.'
'Gramaccioli, C. M.'
'Pilati, T.'
'Reusser, E.'

_publ_section_title
;
 Fetiasite (Fe2+,Fe3+,Ti)3O2[As2O5], a new arsenite mineral: Its description
 and structure determination
 Note: Sample B
;
_journal_name_full 'American Mineralogist'
_journal_page_first 996
_journal_page_last 1002
_journal_volume 79
_journal_year 1994
_chemical_compound_source 'Lengenbach quarry, Binnatal, Switzerland'
_chemical_formula_sum 'As2 Fe2.38 O7 Ti0.58'
_chemical_name_mineral Fetiasite
_space_group_IT_number 11
_symmetry_space_group_name_Hall '-P 2yb'
_symmetry_space_group_name_H-M 'P 1 21/m 1'
_cell_angle_alpha 90
_cell_angle_beta 108.89
_cell_angle_gamma 90
_cell_length_a 10.616
_cell_length_b 3.242
_cell_length_c 8.932
_cell_formula_units_Z 2
_cell_volume 290.857
_database_code_amcsd 0001675
_exptl_crystal_density_diffrn 4.825
_cod_original_formula_sum 'As2 Fe2.38 Ti.58 O7'
_cod_database_code 9001623

loop_
_space_group_symop_operation_xyz
x,y,z
x,1/2-y,z
-x,1/2+y,-z
-x,-y,-z

loop_
_atom_site_aniso_label
_atom_site_aniso_U_11
_atom_site_aniso_U_22
_atom_site_aniso_U_33
_atom_site_aniso_U_12
_atom_site_aniso_U_13
_atom_site_aniso_U_23
As1 0.00940 0.01090 0.01010 0.00000 0.00359 0.00000
As2 0.01010 0.01060 0.01140 0.00000 0.00416 0.00000
Fe1 0.01150 0.01010 0.01310 0.00000 0.00450 0.00000
Fe2 0.00800 0.00870 0.01070 0.00000 0.00310 0.00000
Fe 0.01910 0.01440 0.01210 0.00000 0.00220 0.00000
Ti 0.01910 0.01440 0.01210 0.00000 0.00220 0.00000
O1 0.01000 0.02200 0.02000 0.00000 0.00270 0.00000
O2 0.02100 0.02100 0.01940 0.00000 0.01350 0.00000
O3 0.00810 0.02000 0.00940 0.00000 0.00100 0.00000
O4 0.01000 0.04300 0.01000 0.00000 0.00210 0.00000
O5 0.00820 0.02700 0.01030 0.00000 0.00250 0.00000
O6 0.01000 0.07700 0.01500 0.00000 0.00340 0.00000
O7 0.02100 0.01500 0.01400 0.00000 0.00500 0.00000
O8 0.02800 0.02400 0.02600 0.00000 0.01400 0.00000

loop_
_atom_site_label
_atom_site_fract_x
_atom_site_fract_y
_atom_site_fract_z
_atom_site_occupancy
As1 0.41010 0.25000 0.66453 1.00000
As2 0.24954 0.25000 0.24816 1.00000
Fe1 0.04912 0.25000 0.86648 1.00000
Fe2 0.64280 0.25000 0.02237 1.00000
Fe 0.88267 0.25000 0.39356 0.38000
Ti 0.88267 0.25000 0.39356 0.58000
O1 0.08160 0.25000 0.11590 1.00000
O2 0.32870 0.25000 0.10360 1.00000
O3 0.83240 0.25000 0.15860 1.00000
O4 0.99280 0.25000 0.61920 1.00000
O5 0.43350 0.25000 0.87220 1.00000
O6 0.23470 0.25000 0.59900 1.00000
O7 0.72750 0.25000 0.67630 0.50000
O8 0.55180 0.25000 0.38340 0.50000

loop_
_cod_related_entry_id
_cod_related_entry_database
_cod_related_entry_code
1 AMCSD 0001675
